data_2234997
loop_
_publ_author_name
'Selmeczi, Katalin'
'Gizzi, Patrick'
'Wenger, Emmanuel'
'Henry, Bernard'

_publ_section_title
;
 <small>L</small>-Alanylglycylhistamine dihydrochloride
;
_journal_coeditor_code FY2052
_journal_issue 6
_journal_name_full 'Acta Crystallographica Section E'
_journal_page_first o1917
_journal_page_last o1918
_journal_paper_doi 10.1107/S1600536812023562
_journal_volume 68
_journal_year 2012
_chemical_formula_iupac 'C10 H19 N5 O2 2+ , 2Cl -'
_chemical_formula_moiety 'C10 H19 N5 O2 2+, 2(Cl -)'
_chemical_formula_sum 'C10 H19 Cl2 N5 O2'
_chemical_formula_weight 312.20
_chemical_name_common
;
4-[2-({<i>N</i>-[(2<i>S</i>)-2-ammoniopropanoyl]glycyl}amino)ethyl]-1<i>H</i>-
imidazol-3-ium dichloride
;
_chemical_name_systematic
;
<i>L</i>-Alanylglycylhistamine dihydrochloride
;
_space_group_IT_number 4
_symmetry_cell_setting monoclinic
_symmetry_space_group_name_Hall 'P 2yb'
_symmetry_space_group_name_H-M 'P 1 21 1'
_atom_sites_solution_hydrogens geom
_atom_sites_solution_primary direct
_atom_sites_solution_secondary difmap
_audit_creation_method SHELXL97
_cell_angle_alpha 90.00
_cell_angle_beta 105.337(2)
_cell_angle_gamma 90.00
_cell_formula_units_Z 2
_cell_length_a 7.5864(3)
_cell_length_b 7.4083(3)
_cell_length_c 13.7673(6)
_cell_measurement_reflns_used 1776
_cell_measurement_temperature 100(2)
_cell_measurement_theta_max 30.034
_cell_measurement_theta_min 0.407
_cell_volume 746.20(5)
_computing_cell_refinement 'SCALEPACK (Otwinowski & Minor, 1997)'
_computing_data_collection 'COLLECT (Nonius, 1998)'
_computing_data_reduction 'DENZO and SCALEPACK (Otwinowski & Minor, 1997)'
_computing_molecular_graphics 'Mercury (Macrae <i>et al.</i>, 2008)'
_computing_publication_material 'enCIFer (Allen <i>et al.</i>, 2004)'
_computing_structure_refinement 'SHELXL97 (Sheldrick, 2008)'
_computing_structure_solution 'SHELXS97 (Sheldrick, 2008)'
_diffrn_ambient_temperature 100(2)
_diffrn_detector_area_resol_mean 9
_diffrn_measured_fraction_theta_full 0.996
_diffrn_measured_fraction_theta_max 0.996
_diffrn_measurement_device '95mm CCD camera on \k-goniostat'
_diffrn_measurement_device_type 'Nonius KappaCCD'
_diffrn_measurement_method \w
_diffrn_radiation_monochromator 'horizonally mounted graphite crystal'
_diffrn_radiation_source 'fine-focus sealed tube'
_diffrn_radiation_type MoK\a
_diffrn_radiation_wavelength 0.71073
_diffrn_reflns_av_R_equivalents 0.0603
_diffrn_reflns_av_sigmaI/netI 0.0342
_diffrn_reflns_limit_h_max 10
_diffrn_reflns_limit_h_min -10
_diffrn_reflns_limit_k_max 9
_diffrn_reflns_limit_k_min -9
_diffrn_reflns_limit_l_max 18
_diffrn_reflns_limit_l_min -18
_diffrn_reflns_number 15818
_diffrn_reflns_theta_full 28.00
_diffrn_reflns_theta_max 28.00
_diffrn_reflns_theta_min 2.78
_exptl_absorpt_coefficient_mu 0.441
_exptl_absorpt_correction_type none
_exptl_crystal_colour colourless
_exptl_crystal_density_diffrn 1.390
_exptl_crystal_density_method 'not measured'
_exptl_crystal_description prismatic
_exptl_crystal_F_000 328
_exptl_crystal_size_max 0.445
_exptl_crystal_size_mid 0.250
_exptl_crystal_size_min 0.105
_refine_diff_density_max 0.209
_refine_diff_density_min -0.228
_refine_ls_abs_structure_details 'Flack (1983), with 1643 Friedel-pairs'
_refine_ls_abs_structure_Flack -0.03(4)
_refine_ls_extinction_method none
_refine_ls_goodness_of_fit_ref 1.000
_refine_ls_hydrogen_treatment constr
_refine_ls_matrix_type full
_refine_ls_number_parameters 174
_refine_ls_number_reflns 3574
_refine_ls_number_restraints 1
_refine_ls_restrained_S_all 1.000
_refine_ls_R_factor_all 0.0298
_refine_ls_R_factor_gt 0.0271
_refine_ls_shift/su_max 0.001
_refine_ls_shift/su_mean 0.000
_refine_ls_structure_factor_coef Fsqd
_refine_ls_weighting_details 'calc w = 1/[\s^2^(Fo^2^)+(0.0395P)^2^+0.2259P] where P=(Fo^2^+2Fc^2^)/3'
_refine_ls_weighting_scheme calc
_refine_ls_wR_factor_gt 0.0678
_refine_ls_wR_factor_ref 0.0700
_reflns_number_gt 3459
_reflns_number_total 3574
_reflns_threshold_expression I>2\s(I)
_cod_data_source_file fy2052.cif
_cod_data_source_block I
_cod_original_sg_symbol_Hall P2yb
_cod_original_sg_symbol_H-M 'P 21'
_cod_database_code 2234997
_cod_database_fobs_code 2234997

loop_
_symmetry_equiv_pos_as_xyz
'x, y, z'
'-x, y+1/2, -z'

loop_
_atom_site_type_symbol
_atom_site_label
_atom_site_fract_x
_atom_site_fract_y
_atom_site_fract_z
_atom_site_U_iso_or_equiv
_atom_site_adp_type
_atom_site_calc_flag
_atom_site_refinement_flags
_atom_site_occupancy
_atom_site_symmetry_multiplicity
Cl Cl1 0.75003(4) 0.96855(5) 0.94053(3) 0.01717(9) Uani d . 1 1
Cl Cl2 0.14366(5) 0.19501(5) 0.69324(3) 0.01977(9) Uani d . 1 1
O O2 0.54905(14) 0.49471(17) 0.89693(8) 0.0181(2) Uani d . 1 1
O O1 0.73519(18) 0.52373(18) 0.61858(9) 0.0267(3) Uani d . 1 1
N N3 0.76898(17) 0.74018(19) 0.73704(10) 0.0178(3) Uani d . 1 1
H H3N 0.8002 0.7654 0.8018 0.021 Uiso calc R 1 1
N N5 0.64458(17) 0.66369(18) 1.08050(10) 0.0161(3) Uani d . 1 1
H H5A 0.6377 0.7686 1.0453 0.024 Uiso calc R 1 1
H H5B 0.6819 0.6876 1.1477 0.024 Uiso calc R 1 1
H H5C 0.5326 0.6103 1.0657 0.024 Uiso calc R 1 1
N N4 0.84631(16) 0.4832(2) 0.89235(9) 0.0169(3) Uani d . 1 1
H H4 0.9605 0.5056 0.9251 0.020 Uiso calc R 1 1
N N1 0.21053(19) 0.5728(2) 0.62237(11) 0.0213(3) Uani d . 1 1
H H1N 0.1619 0.4744 0.6401 0.026 Uiso calc R 1 1
N N2 0.2662(2) 0.7937(2) 0.53338(11) 0.0213(3) Uani d . 1 1
H H2N 0.2601 0.8665 0.4821 0.026 Uiso calc R 1 1
C C7 0.8047(2) 0.4224(2) 0.78845(13) 0.0196(3) Uani d . 1 1
H H7A 0.6967 0.3421 0.7760 0.023 Uiso calc R 1 1
H H7B 0.9087 0.3489 0.7801 0.023 Uiso calc R 1 1
C C2 0.3860(2) 0.8128(2) 0.62861(12) 0.0192(3) Uani d . 1 1
C C8 0.7130(2) 0.5057(2) 0.93940(11) 0.0156(3) Uani d . 1 1
C C9 0.7782(2) 0.5401(2) 1.05237(11) 0.0152(3) Uani d . 1 1
H H9 0.9015 0.5982 1.0689 0.018 Uiso calc R 1 1
C C4 0.5264(2) 0.9575(2) 0.65566(13) 0.0222(3) Uani d . 1 1
H H4A 0.5219 1.0119 0.7207 0.027 Uiso calc R 1 1
H H4B 0.4969 1.0534 0.6038 0.027 Uiso calc R 1 1
C C3 0.3491(2) 0.6734(2) 0.68410(12) 0.0195(3) Uani d . 1 1
H H3 0.4077 0.6494 0.7528 0.023 Uiso calc R 1 1
C C6 0.7665(2) 0.5683(2) 0.70817(12) 0.0189(3) Uani d . 1 1
C C10 0.7887(2) 0.3630(2) 1.10983(12) 0.0198(3) Uani d . 1 1
H H10A 0.8346 0.3861 1.1822 0.030 Uiso calc R 1 1
H H10B 0.8716 0.2799 1.0883 0.030 Uiso calc R 1 1
H H10C 0.6666 0.3090 1.0959 0.030 Uiso calc R 1 1
C C5 0.7215(2) 0.8883(2) 0.66454(13) 0.0206(3) Uani d . 1 1
H H5D 0.7305 0.8461 0.5978 0.025 Uiso calc R 1 1
H H5E 0.8095 0.9884 0.6862 0.025 Uiso calc R 1 1
C C1 0.1628(2) 0.6491(2) 0.53191(13) 0.0225(3) Uani d . 1 1
H H1 0.0702 0.6071 0.4757 0.027 Uiso calc R 1 1

loop_
_atom_site_aniso_label
_atom_site_aniso_U_11
_atom_site_aniso_U_22
_atom_site_aniso_U_33
_atom_site_aniso_U_12
_atom_site_aniso_U_13
_atom_site_aniso_U_23
Cl1 0.01378(15) 0.01813(17) 0.01988(17) -0.00020(13) 0.00496(12) -0.00123(13)
Cl2 0.01907(17) 0.02083(19) 0.01823(17) -0.00004(13) 0.00283(13) 0.00210(13)
O2 0.0129(5) 0.0223(6) 0.0183(5) -0.0021(4) 0.0025(4) -0.0001(5)
O1 0.0369(7) 0.0261(7) 0.0169(5) 0.0044(5) 0.0070(5) -0.0050(5)
N3 0.0164(6) 0.0187(6) 0.0176(6) -0.0024(5) 0.0033(5) -0.0018(5)
N5 0.0142(6) 0.0174(7) 0.0165(6) 0.0004(5) 0.0036(5) -0.0007(5)
N4 0.0134(5) 0.0210(7) 0.0165(6) 0.0013(5) 0.0042(4) -0.0017(5)
N1 0.0191(6) 0.0214(7) 0.0222(7) -0.0018(5) 0.0036(5) 0.0044(6)
N2 0.0220(7) 0.0233(7) 0.0178(6) 0.0015(5) 0.0038(5) 0.0049(5)
C7 0.0218(7) 0.0188(8) 0.0189(7) 0.0021(6) 0.0068(6) -0.0036(6)
C2 0.0173(7) 0.0207(8) 0.0191(7) 0.0030(6) 0.0040(6) 0.0013(6)
C8 0.0150(6) 0.0142(7) 0.0174(7) -0.0007(5) 0.0040(5) 0.0004(5)
C9 0.0122(6) 0.0158(7) 0.0172(7) 0.0017(5) 0.0032(5) -0.0014(5)
C4 0.0226(7) 0.0175(7) 0.0262(8) -0.0001(7) 0.0058(6) 0.0016(7)
C3 0.0176(7) 0.0219(8) 0.0182(7) 0.0001(6) 0.0034(6) 0.0018(6)
C6 0.0150(7) 0.0223(8) 0.0201(7) 0.0007(6) 0.0061(6) -0.0015(6)
C10 0.0209(7) 0.0173(8) 0.0202(7) 0.0009(6) 0.0037(6) 0.0007(6)
C5 0.0210(7) 0.0184(8) 0.0231(8) -0.0017(6) 0.0072(6) 0.0016(6)
C1 0.0205(8) 0.0262(9) 0.0189(8) -0.0010(6) 0.0018(6) 0.0019(6)

loop_
_atom_type_symbol
_atom_type_description
_atom_type_scat_dispersion_real
_atom_type_scat_dispersion_imag
_atom_type_scat_source
C C 0.0033 0.0016 'International Tables Vol C Tables 4.2.6.8 and 6.1.1.4'
H H 0.0000 0.0000 'International Tables Vol C Tables 4.2.6.8 and 6.1.1.4'
N N 0.0061 0.0033 'International Tables Vol C Tables 4.2.6.8 and 6.1.1.4'
O O 0.0106 0.0060 'International Tables Vol C Tables 4.2.6.8 and 6.1.1.4'
Cl Cl 0.1484 0.1585 'International Tables Vol C Tables 4.2.6.8 and 6.1.1.4'

loop_
_geom_angle_atom_site_label_1
_geom_angle_atom_site_label_2
_geom_angle_atom_site_label_3
_geom_angle
C6 N3 C5 122.12(14)
C6 N3 H3N 118.9
C5 N3 H3N 118.9
C9 N5 H5A 109.5
C9 N5 H5B 109.5
H5A N5 H5B 109.5
C9 N5 H5C 109.5
H5A N5 H5C 109.5
H5B N5 H5C 109.5
C8 N4 C7 121.08(13)
C8 N4 H4 119.5
C7 N4 H4 119.5
C1 N1 C3 108.74(15)
C1 N1 H1N 125.6
C3 N1 H1N 125.6
C1 N2 C2 109.45(14)
C1 N2 H2N 125.3
C2 N2 H2N 125.3
N4 C7 C6 116.51(14)
N4 C7 H7A 108.2
C6 C7 H7A 108.2
N4 C7 H7B 108.2
C6 C7 H7B 108.2
H7A C7 H7B 107.3
C3 C2 N2 105.84(15)
C3 C2 C4 130.41(15)
N2 C2 C4 123.71(15)
O2 C8 N4 123.82(14)
O2 C8 C9 120.74(14)
N4 C8 C9 115.40(13)
N5 C9 C8 107.95(12)
N5 C9 C10 109.86(13)
C8 C9 C10 110.15(13)
N5 C9 H9 109.6
C8 C9 H9 109.6
C10 C9 H9 109.6
C2 C4 C5 112.89(14)
C2 C4 H4A 109.0
C5 C4 H4A 109.0
C2 C4 H4B 109.0
C5 C4 H4B 109.0
H4A C4 H4B 107.8
C2 C3 N1 107.51(14)
C2 C3 H3 126.2
N1 C3 H3 126.2
O1 C6 N3 122.41(16)
O1 C6 C7 119.02(15)
N3 C6 C7 118.57(14)
C9 C10 H10A 109.5
C9 C10 H10B 109.5
H10A C10 H10B 109.5
C9 C10 H10C 109.5
H10A C10 H10C 109.5
H10B C10 H10C 109.5
N3 C5 C4 111.23(14)
N3 C5 H5D 109.4
C4 C5 H5D 109.4
N3 C5 H5E 109.4
C4 C5 H5E 109.4
H5D C5 H5E 108.0
N2 C1 N1 108.46(15)
N2 C1 H1 125.8
N1 C1 H1 125.8

loop_
_geom_bond_atom_site_label_1
_geom_bond_atom_site_label_2
_geom_bond_distance
O2 C8 1.2292(18)
O1 C6 1.238(2)
N3 C6 1.333(2)
N3 C5 1.463(2)
N3 H3N 0.8800
N5 C9 1.491(2)
N5 H5A 0.9100
N5 H5B 0.9100
N5 H5C 0.9100
N4 C8 1.3478(19)
N4 C7 1.452(2)
N4 H4 0.8800
N1 C1 1.328(2)
N1 C3 1.382(2)
N1 H1N 0.8800
N2 C1 1.325(2)
N2 C2 1.391(2)
N2 H2N 0.8800
C7 C6 1.518(2)
C7 H7A 0.9900
C7 H7B 0.9900
C2 C3 1.357(2)
C2 C4 1.488(2)
C8 C9 1.524(2)
C9 C10 1.523(2)
C9 H9 1.0000
C4 C5 1.540(2)
C4 H4A 0.9900
C4 H4B 0.9900
C3 H3 0.9500
C10 H10A 0.9800
C10 H10B 0.9800
C10 H10C 0.9800
C5 H5D 0.9900
C5 H5E 0.9900
C1 H1 0.9500

loop_
_geom_hbond_atom_site_label_D
_geom_hbond_atom_site_label_H
_geom_hbond_atom_site_label_A
_geom_hbond_site_symmetry_A
_geom_hbond_distance_DH
_geom_hbond_distance_HA
_geom_hbond_distance_DA
_geom_hbond_angle_DHA
_geom_hbond_publ_flag
N1 H1<i>N</i> Cl2 . 0.880 2.212 3.0503(15) 159 yes
N2 H2<i>N</i> O1 2_656 0.880 1.818 2.6962(19) 175 yes
N4 H4 Cl1 2_747 0.880 2.484 3.3100(13) 157 yes
N5 H5<i>A</i> Cl1 . 0.910 2.377 3.2046(14) 151 yes
N5 H5<i>B</i> Cl2 2_657 0.910 2.240 3.1130(14) 161 yes
N5 H5<i>C</i> Cl1 2_647 0.910 2.369 3.2676(14) 170 yes
C3 H3 O2 . 0.949 2.297 3.2074(19) 161 yes

loop_
_geom_torsion_atom_site_label_1
_geom_torsion_atom_site_label_2
_geom_torsion_atom_site_label_3
_geom_torsion_atom_site_label_4
_geom_torsion
C8 N4 C7 C6 90.63(19)
C1 N2 C2 C3 -0.2(2)
C1 N2 C2 C4 177.72(16)
C7 N4 C8 O2 -7.3(2)
C7 N4 C8 C9 170.48(14)
O2 C8 C9 N5 -35.58(19)
N4 C8 C9 N5 146.53(14)
O2 C8 C9 C10 84.37(18)
N4 C8 C9 C10 -93.53(16)
C3 C2 C4 C5 72.3(2)
N2 C2 C4 C5 -105.10(18)
N2 C2 C3 N1 0.45(19)
C4 C2 C3 N1 -177.31(17)
C1 N1 C3 C2 -0.5(2)
C5 N3 C6 O1 4.6(2)
C5 N3 C6 C7 -175.71(14)
N4 C7 C6 O1 178.07(14)
N4 C7 C6 N3 -1.6(2)
C6 N3 C5 C4 102.05(17)
C2 C4 C5 N3 -56.02(19)
C2 N2 C1 N1 -0.1(2)
C3 N1 C1 N2 0.4(2)

loop_
_cod_related_entry_id
_cod_related_entry_database
_cod_related_entry_code
1 ChemSpider 30657751
